data_7058046
loop_
_publ_author_name
'Colina-Vegas, Legna'
'Lima Prado Godinho, Joseane'
'Coutinho, Thallita'
'Correa, Rodrigo S.'
'de Souza, Wanderley'
'Cola Fernandes Rodrigues, Juliany'
'Batista, Alzir Azevedo'
'Navarro, Maribel'

_publ_section_title
;
 Antiparasitic activity and ultrastructural alterations provoked by
 organoruthenium complexes against Leishmania amazonensis
;
_journal_issue 3
_journal_name_full 'New Journal of Chemistry'
_journal_page_first 1431
_journal_paper_doi 10.1039/C8NJ04657C
_journal_volume 43
_journal_year 2019
_chemical_formula_moiety 'C23 H26 Cl F2 N6 O Ru, Cl'
_chemical_formula_sum 'C24 H31 Cl2 F2 N6 O2.5 Ru'
_chemical_formula_weight 653.52
_space_group_crystal_system triclinic
_space_group_IT_number 2
_space_group_name_Hall '-P 1'
_space_group_name_H-M_alt 'P -1'
_symmetry_space_group_name_Hall '-P 1'
_symmetry_space_group_name_H-M 'P -1'
_atom_sites_solution_hydrogens geom
_atom_sites_solution_primary direct
_audit_creation_date 2018-11-20
_audit_creation_method
;
Olex2 1.2
(compiled 2018.05.29 svn.r3508 for OlexSys, GUI svn.r5506)
;
_audit_update_record
;
2018-11-20 deposited with the CCDC.
2018-12-10 downloaded from the CCDC.
;
_cell_angle_alpha 82.615(3)
_cell_angle_beta 81.957(4)
_cell_angle_gamma 81.799(4)
_cell_formula_units_Z 2
_cell_length_a 8.9997(9)
_cell_length_b 11.4597(6)
_cell_length_c 13.9001(9)
_cell_measurement_reflns_used 19541
_cell_measurement_temperature 293(2)
_cell_measurement_theta_max 25.497
_cell_measurement_theta_min 3.308
_cell_volume 1396.30(18)
_computing_molecular_graphics 'Olex2 (Dolomanov et al., 2009)'
_computing_publication_material 'Olex2 (Dolomanov et al., 2009)'
_computing_structure_refinement 'ShelXL (Sheldrick, 2015)'
_computing_structure_solution 'SIR2004 (Burla et al.,  2007)'
_diffrn_ambient_temperature 293(2)
_diffrn_detector_area_resol_mean 9
_diffrn_measured_fraction_theta_full 0.982
_diffrn_measured_fraction_theta_max 0.983
_diffrn_measurement_device '95mm CCD camera on \k-goniostat'
_diffrn_measurement_device_type KappaCCD
_diffrn_measurement_method CCD
_diffrn_orient_matrix_type 'by Bruker AXS Collect from scalepack cell'
_diffrn_orient_matrix_UB_11 0.0285363
_diffrn_orient_matrix_UB_12 0.0790178
_diffrn_orient_matrix_UB_13 -0.0301184
_diffrn_orient_matrix_UB_21 -0.0945362
_diffrn_orient_matrix_UB_22 0.0156241
_diffrn_orient_matrix_UB_23 -0.0322828
_diffrn_orient_matrix_UB_31 -0.0552083
_diffrn_orient_matrix_UB_32 0.0371691
_diffrn_orient_matrix_UB_33 0.0582691
_diffrn_radiation_monochromator 'horizonally mounted graphite crystal'
_diffrn_radiation_probe x-ray
_diffrn_radiation_type MoK\a
_diffrn_radiation_wavelength 0.71073
_diffrn_reflns_av_R_equivalents 0.0390
_diffrn_reflns_av_unetI/netI 0.0341
_diffrn_reflns_Laue_measured_fraction_full 0.982
_diffrn_reflns_Laue_measured_fraction_max 0.983
_diffrn_reflns_limit_h_max 10
_diffrn_reflns_limit_h_min -10
_diffrn_reflns_limit_k_max 13
_diffrn_reflns_limit_k_min -13
_diffrn_reflns_limit_l_max 16
_diffrn_reflns_limit_l_min -16
_diffrn_reflns_number 19541
_diffrn_reflns_point_group_measured_fraction_full 0.982
_diffrn_reflns_point_group_measured_fraction_max 0.983
_diffrn_reflns_theta_full 25.242
_diffrn_reflns_theta_max 25.497
_diffrn_reflns_theta_min 3.308
_exptl_absorpt_coefficient_mu 0.801
_exptl_absorpt_correction_T_max 0.877
_exptl_absorpt_correction_T_min 0.749
_exptl_absorpt_correction_type gaussian
_exptl_absorpt_process_details
;
   P. Coppens, L. Leiserowitz, D Rabinovich, Acta Cryst.
   (1965), 18, 1035-1038
;
_exptl_crystal_colour orange
_exptl_crystal_density_diffrn 1.554
_exptl_crystal_description Prism
_exptl_crystal_F_000 666
_exptl_crystal_size_max 0.40
_exptl_crystal_size_mid 0.17
_exptl_crystal_size_min 0.16
_refine_diff_density_max 1.232
_refine_diff_density_min -1.034
_refine_diff_density_rms 0.082
_refine_ls_extinction_coef 0.065(6)
_refine_ls_extinction_expression Fc^*^=kFc[1+0.001xFc^2^\l^3^/sin(2\q)]^-1/4^
_refine_ls_extinction_method 'SHELXL-2018/3 (Sheldrick 2018)'
_refine_ls_goodness_of_fit_ref 1.058
_refine_ls_hydrogen_treatment constr
_refine_ls_matrix_type full
_refine_ls_number_parameters 318
_refine_ls_number_reflns 5102
_refine_ls_number_restraints 0
_refine_ls_restrained_S_all 1.058
_refine_ls_R_factor_all 0.0592
_refine_ls_R_factor_gt 0.0523
_refine_ls_shift/su_max 0.000
_refine_ls_shift/su_mean 0.000
_refine_ls_structure_factor_coef Fsqd
_refine_ls_weighting_details 'w=1/[\s^2^(Fo^2^)+(0.0771P)^2^+2.1675P] where P=(Fo^2^+2Fc^2^)/3'
_refine_ls_weighting_scheme calc
_refine_ls_wR_factor_gt 0.1376
_refine_ls_wR_factor_ref 0.1439
_reflns_Friedel_coverage 0.000
_reflns_number_gt 4469
_reflns_number_total 5102
_reflns_threshold_expression 'I > 2\s(I)'
_cod_data_source_file c8nj04657c2.cif
_cod_data_source_block global
_cod_depositor_comments 'Adding full bibliography for 7058046--7058047.cif.'
_cod_original_formula_sum 'C24 H31 Cl2 F2 N6 O2.50 Ru'
_cod_database_code 7058046
_shelx_shelxl_version_number 2018/3
_shelx_space_group_comment
;
The symmetry employed for this shelxl refinement is uniquely defined
by the following loop, which should always be used as a source of
symmetry information in preference to the above space-group names.
They are only intended as comments.
;
_olex2_refinement_description
;
1. Fixed Uiso
 At 1.2 times of:
  All C(H) groups, All C(H,H) groups
 At 1.5 times of:
  All C(H,H,H) groups, All O(H) groups
2.a Ternary CH refined with riding coordinates:
 C21(H21)
2.b Secondary CH2 refined with riding coordinates:
 C3(H3A,H3B), C13(H13A,H13B)
2.c Me refined with riding coordinates:
 C14(H14A,H14B,H14C), C22(H22A,H22B,H22C), C23(H23A,H23B,H23C)
2.d Aromatic/amide H refined with riding coordinates:
 C1(H1), C2(H2), C7(H7), C9(H9), C10(H10), C11(H11), C12(H12), C16(H16),
 C17(H17), C19(H19), C20(H20)
2.e Idealised tetrahedral OH refined as rotating group:
 O1(H1A)
;
_olex2_submission_special_instructions 'No special instructions were received'

loop_
_space_group_symop_operation_xyz
'x, y, z'
'-x, -y, -z'

loop_
_atom_site_label
_atom_site_type_symbol
_atom_site_fract_x
_atom_site_fract_y
_atom_site_fract_z
_atom_site_U_iso_or_equiv
_atom_site_adp_type
_atom_site_occupancy
_atom_site_site_symmetry_order
_atom_site_calc_flag
_atom_site_refinement_flags_posn
Ru1 Ru 0.79186(4) 0.43130(3) 0.19570(2) 0.0457(2) Uani 1 1 d .
N1 N 0.9695(5) 0.5165(3) 0.2279(3) 0.0524(9) Uani 1 1 d .
N2 N 1.1075(5) 0.6104(3) 0.2993(3) 0.0553(9) Uani 1 1 d .
N3 N 1.1720(5) 0.6152(4) 0.2054(3) 0.0662(11) Uani 1 1 d .
N11 N 0.8586(4) 0.3013(3) 0.3116(2) 0.0430(7) Uani 1 1 d .
N12 N 0.9890(5) 0.1499(4) 0.3946(3) 0.0623(10) Uani 1 1 d .
N13 N 0.8674(4) 0.1971(3) 0.4526(2) 0.0453(8) Uani 1 1 d .
F1 F 1.4028(4) 0.8148(4) 0.2746(2) 0.0878(10) Uani 1 1 d .
F2 F 1.2478(6) 1.0520(4) 0.0007(2) 0.1160(15) Uani 1 1 d .
Cl1 Cl 0.98233(12) 0.32606(10) 0.08809(7) 0.0514(3) Uani 1 1 d .
C1 C 0.9891(6) 0.5523(4) 0.3119(3) 0.0570(11) Uani 1 1 d .
H1 H 0.928113 0.538193 0.370923 0.068 Uiso 1 1 calc R
C2 C 1.0857(6) 0.5580(4) 0.1651(3) 0.0608(12) Uani 1 1 d .
H2 H 1.102120 0.546451 0.099254 0.073 Uiso 1 1 calc R
C3 C 1.1659(6) 0.6672(4) 0.3723(3) 0.0593(12) Uani 1 1 d .
H3A H 1.275352 0.659782 0.359548 0.071 Uiso 1 1 calc R
H3B H 1.139065 0.626611 0.436770 0.071 Uiso 1 1 calc R
C4 C 1.1029(5) 0.7982(4) 0.3711(3) 0.0493(10) Uani 1 1 d .
C6 C 1.2880(6) 0.8722(4) 0.2278(4) 0.0614(12) Uani 1 1 d .
C7 C 1.3268(8) 0.9332(5) 0.1368(4) 0.0770(16) Uani 1 1 d .
H7 H 1.427020 0.933849 0.109202 0.092 Uiso 1 1 calc R
C8 C 1.2102(9) 0.9920(5) 0.0902(4) 0.0767(17) Uani 1 1 d .
C9 C 1.0634(8) 0.9931(5) 0.1279(4) 0.0769(16) Uani 1 1 d .
H9 H 0.987198 1.035329 0.093925 0.092 Uiso 1 1 calc R
C10 C 1.0287(7) 0.9298(4) 0.2188(3) 0.0626(12) Uani 1 1 d .
H10 H 0.927950 0.929123 0.245175 0.075 Uiso 1 1 calc R
C5 C 1.1410(5) 0.8678(4) 0.2705(3) 0.0491(10) Uani 1 1 d .
C11 C 0.7912(5) 0.2854(4) 0.4024(3) 0.0491(10) Uani 1 1 d .
H11 H 0.702840 0.330004 0.427098 0.059 Uiso 1 1 calc R
C12 C 0.9786(5) 0.2161(4) 0.3105(3) 0.0575(11) Uani 1 1 d .
H12 H 1.047857 0.204990 0.255133 0.069 Uiso 1 1 calc R
C13 C 0.8306(6) 0.1446(4) 0.5535(3) 0.0504(10) Uani 1 1 d .
H13A H 0.868135 0.060675 0.558236 0.060 Uiso 1 1 calc R
H13B H 0.721480 0.152098 0.569435 0.060 Uiso 1 1 calc R
C14 C 0.7312(10) 0.7256(6) 0.1559(8) 0.150(5) Uani 1 1 d .
H14A H 0.709373 0.754569 0.218855 0.225 Uiso 1 1 calc R
H14B H 0.838752 0.714333 0.137570 0.225 Uiso 1 1 calc R
H14C H 0.684808 0.782178 0.108371 0.225 Uiso 1 1 calc R
C15 C 0.6690(7) 0.6078(5) 0.1607(5) 0.090(2) Uani 1 1 d .
C16 C 0.6840(8) 0.5451(8) 0.0803(4) 0.092(2) Uani 1 1 d .
H16 H 0.724885 0.578886 0.019722 0.110 Uiso 1 1 calc R
C17 C 0.6389(6) 0.4323(9) 0.0886(4) 0.097(3) Uani 1 1 d .
H17 H 0.651188 0.392365 0.033254 0.116 Uiso 1 1 calc R
C18 C 0.5734(6) 0.3757(6) 0.1809(4) 0.0715(14) Uani 1 1 d .
C19 C 0.5551(5) 0.4442(5) 0.2606(3) 0.0585(11) Uani 1 1 d .
H19 H 0.509477 0.413022 0.320820 0.070 Uiso 1 1 calc R
C20 C 0.6026(6) 0.5565(4) 0.2530(4) 0.0658(13) Uani 1 1 d .
H20 H 0.590925 0.597426 0.307729 0.079 Uiso 1 1 calc R
C21 C 0.5273(8) 0.2519(7) 0.1972(8) 0.126(4) Uani 1 1 d .
H21 H 0.548836 0.222929 0.263848 0.151 Uiso 1 1 calc R
C22 C 0.6162(13) 0.1681(12) 0.1395(14) 0.264(11) Uani 1 1 d .
H22A H 0.721433 0.173077 0.140802 0.396 Uiso 1 1 calc R
H22B H 0.594196 0.089769 0.165157 0.396 Uiso 1 1 calc R
H22C H 0.593145 0.184743 0.073317 0.396 Uiso 1 1 calc R
C23 C 0.3628(9) 0.2562(9) 0.2031(10) 0.154(4) Uani 1 1 d .
H23A H 0.314246 0.315757 0.243803 0.231 Uiso 1 1 calc R
H23B H 0.332689 0.275357 0.138766 0.231 Uiso 1 1 calc R
H23C H 0.333740 0.180383 0.230606 0.231 Uiso 1 1 calc R
O1 O 0.9424(4) 0.8107(3) 0.3908(3) 0.0692(9) Uani 1 1 d .
H1A H 0.916314 0.753412 0.427669 0.104 Uiso 1 1 calc GR
Cl2 Cl 0.7921(4) 0.6244(2) 0.53527(19) 0.1524(11) Uani 1 1 d .

loop_
_atom_site_aniso_label
_atom_site_aniso_U_11
_atom_site_aniso_U_22
_atom_site_aniso_U_33
_atom_site_aniso_U_23
_atom_site_aniso_U_13
_atom_site_aniso_U_12
Ru1 0.0548(3) 0.0491(3) 0.0286(2) -0.00040(13) 0.00074(14) 0.00005(15)
N1 0.077(3) 0.0448(19) 0.0346(17) -0.0050(14) 0.0000(16) -0.0119(17)
N2 0.078(3) 0.0437(19) 0.046(2) 0.0009(15) -0.0094(18) -0.0188(18)
N3 0.085(3) 0.064(2) 0.052(2) -0.0102(19) 0.002(2) -0.024(2)
N11 0.0534(19) 0.0419(17) 0.0315(16) 0.0021(13) -0.0033(14) -0.0062(14)
N12 0.072(3) 0.060(2) 0.046(2) 0.0037(18) -0.0035(18) 0.0103(19)
N13 0.060(2) 0.0413(17) 0.0344(17) 0.0006(13) -0.0042(15) -0.0116(15)
F1 0.0688(19) 0.116(3) 0.067(2) 0.0142(19) -0.0018(16) -0.0028(18)
F2 0.186(4) 0.094(3) 0.0498(19) 0.0312(18) 0.010(2) -0.015(3)
Cl1 0.0600(6) 0.0568(6) 0.0341(5) -0.0090(4) 0.0038(4) -0.0020(5)
C1 0.087(3) 0.050(2) 0.036(2) 0.0007(18) -0.006(2) -0.020(2)
C2 0.081(3) 0.060(3) 0.043(2) -0.012(2) 0.005(2) -0.021(2)
C3 0.089(3) 0.043(2) 0.048(2) 0.0051(19) -0.021(2) -0.014(2)
C4 0.065(3) 0.045(2) 0.038(2) 0.0072(17) -0.0103(18) -0.0148(19)
C6 0.077(3) 0.059(3) 0.046(2) 0.005(2) -0.007(2) -0.008(2)
C7 0.099(4) 0.076(4) 0.051(3) 0.007(3) 0.011(3) -0.025(3)
C8 0.132(5) 0.053(3) 0.039(3) 0.011(2) -0.004(3) -0.013(3)
C9 0.116(5) 0.060(3) 0.046(3) 0.009(2) -0.017(3) 0.012(3)
C10 0.089(4) 0.054(3) 0.044(2) 0.001(2) -0.016(2) -0.003(2)
C5 0.072(3) 0.040(2) 0.036(2) 0.0035(16) -0.0077(19) -0.0136(19)
C11 0.058(2) 0.053(2) 0.033(2) 0.0013(17) -0.0024(17) -0.0019(19)
C12 0.061(3) 0.061(3) 0.042(2) 0.005(2) 0.0011(19) 0.005(2)
C13 0.074(3) 0.041(2) 0.035(2) 0.0054(16) -0.0050(19) -0.0162(19)
C14 0.115(6) 0.053(3) 0.233(11) 0.047(5) 0.062(7) 0.018(4)
C15 0.073(3) 0.066(3) 0.097(5) 0.035(3) 0.027(3) 0.027(3)
C16 0.082(4) 0.119(6) 0.049(3) 0.031(3) -0.001(3) 0.035(4)
C17 0.055(3) 0.188(9) 0.043(3) -0.030(4) -0.015(2) 0.026(4)
C18 0.051(3) 0.092(4) 0.075(4) -0.021(3) -0.018(2) -0.001(3)
C19 0.053(2) 0.071(3) 0.045(2) 0.001(2) 0.0013(19) 0.003(2)
C20 0.063(3) 0.051(3) 0.069(3) 0.000(2) 0.016(2) 0.013(2)
C21 0.066(4) 0.114(6) 0.216(10) -0.085(7) -0.021(5) -0.015(4)
C22 0.115(8) 0.225(14) 0.48(3) -0.234(18) 0.086(12) -0.058(9)
C23 0.075(5) 0.148(8) 0.257(14) -0.075(9) -0.031(6) -0.020(5)
O1 0.067(2) 0.081(3) 0.058(2) 0.0082(18) -0.0055(17) -0.0221(18)
Cl2 0.213(3) 0.1043(16) 0.1163(18) 0.0058(13) 0.0513(18) -0.0250(17)

loop_
_atom_type_symbol
_atom_type_description
_atom_type_scat_dispersion_real
_atom_type_scat_dispersion_imag
_atom_type_scat_source
C C 0.0033 0.0016 'International Tables Vol C Tables 4.2.6.8 and 6.1.1.4'
H H 0.0000 0.0000 'International Tables Vol C Tables 4.2.6.8 and 6.1.1.4'
N N 0.0061 0.0033 'International Tables Vol C Tables 4.2.6.8 and 6.1.1.4'
F F 0.0171 0.0103 'International Tables Vol C Tables 4.2.6.8 and 6.1.1.4'
Cl Cl 0.1484 0.1585 'International Tables Vol C Tables 4.2.6.8 and 6.1.1.4'
Ru Ru -1.2594 0.8363 'International Tables Vol C Tables 4.2.6.8 and 6.1.1.4'
O O 0.0106 0.0060 'International Tables Vol C Tables 4.2.6.8 and 6.1.1.4'

loop_
_geom_angle_atom_site_label_1
_geom_angle_atom_site_label_2
_geom_angle_atom_site_label_3
_geom_angle
_geom_angle_site_symmetry_1
_geom_angle_site_symmetry_3
N1 Ru1 N11 83.86(13) . .
N1 Ru1 Cl1 85.80(10) . .
N1 Ru1 C15 87.8(2) . .
N1 Ru1 C16 107.4(3) . .
N1 Ru1 C17 143.0(3) . .
N1 Ru1 C18 166.33(18) . .
N1 Ru1 C19 129.36(17) . .
N1 Ru1 C20 97.71(19) . .
N11 Ru1 Cl1 87.26(9) . .
N11 Ru1 C15 144.8(2) . .
N11 Ru1 C16 168.5(3) . .
N11 Ru1 C17 132.0(3) . .
N11 Ru1 C18 99.23(19) . .
N11 Ru1 C19 91.54(15) . .
N11 Ru1 C20 109.46(17) . .
C15 Ru1 Cl1 126.26(16) . .
C15 Ru1 C18 82.0(3) . .
C15 Ru1 C20 38.03(19) . .
C16 Ru1 Cl1 95.87(18) . .
C16 Ru1 C15 36.9(3) . .
C16 Ru1 C18 69.2(3) . .
C16 Ru1 C19 79.5(2) . .
C16 Ru1 C20 67.3(2) . .
C17 Ru1 Cl1 87.21(16) . .
C17 Ru1 C15 67.6(3) . .
C17 Ru1 C16 37.5(3) . .
C17 Ru1 C18 38.8(3) . .
C17 Ru1 C19 67.6(2) . .
C17 Ru1 C20 80.1(2) . .
C18 Ru1 Cl1 107.58(15) . .
C19 Ru1 Cl1 144.51(14) . .
C19 Ru1 C15 67.9(2) . .
C19 Ru1 C18 37.7(2) . .
C19 Ru1 C20 37.27(19) . .
C20 Ru1 Cl1 163.15(15) . .
C20 Ru1 C18 68.7(2) . .
C1 N1 Ru1 128.9(3) . .
C1 N1 C2 102.5(4) . .
C2 N1 Ru1 128.3(3) . .
N3 N2 C3 121.8(4) . .
C1 N2 N3 110.6(4) . .
C1 N2 C3 127.6(4) . .
C2 N3 N2 102.6(4) . .
C11 N11 Ru1 128.0(3) . .
C11 N11 C12 103.2(3) . .
C12 N11 Ru1 128.8(3) . .
C12 N12 N13 102.6(4) . .
N12 N13 C13 120.9(4) . .
C11 N13 N12 109.9(3) . .
C11 N13 C13 129.0(4) . .
N1 C1 H1 125.0 . .
N2 C1 N1 110.0(4) . .
N2 C1 H1 125.0 . .
N1 C2 H2 122.9 . .
N3 C2 N1 114.3(4) . .
N3 C2 H2 122.9 . .
N2 C3 H3A 109.2 . .
N2 C3 H3B 109.2 . .
N2 C3 C4 111.9(4) . .
H3A C3 H3B 107.9 . .
C4 C3 H3A 109.2 . .
C4 C3 H3B 109.2 . .
C3 C4 C5 111.9(4) . .
C3 C4 C13 110.5(4) . 2_766
C13 C4 C5 107.6(3) 2_766 .
O1 C4 C3 110.0(4) . .
O1 C4 C5 106.5(3) . .
O1 C4 C13 110.2(4) . 2_766
F1 C6 C7 116.6(5) . .
F1 C6 C5 119.8(4) . .
C5 C6 C7 123.6(5) . .
C6 C7 H7 121.8 . .
C8 C7 C6 116.3(6) . .
C8 C7 H7 121.8 . .
C7 C8 F2 116.5(6) . .
C9 C8 F2 120.0(6) . .
C9 C8 C7 123.5(5) . .
C8 C9 H9 120.7 . .
C8 C9 C10 118.5(5) . .
C10 C9 H9 120.7 . .
C9 C10 H10 119.3 . .
C5 C10 C9 121.3(5) . .
C5 C10 H10 119.3 . .
C6 C5 C4 121.9(4) . .
C6 C5 C10 116.7(4) . .
C10 C5 C4 121.4(4) . .
N11 C11 H11 124.9 . .
N13 C11 N11 110.2(4) . .
N13 C11 H11 124.9 . .
N11 C12 H12 123.0 . .
N12 C12 N11 114.1(4) . .
N12 C12 H12 123.0 . .
N13 C13 C4 113.6(3) . 2_766
N13 C13 H13A 108.8 . .
N13 C13 H13B 108.8 . .
C4 C13 H13A 108.8 2_766 .
C4 C13 H13B 108.8 2_766 .
H13A C13 H13B 107.7 . .
H14A C14 H14B 109.5 . .
H14A C14 H14C 109.5 . .
H14B C14 H14C 109.5 . .
C15 C14 H14A 109.5 . .
C15 C14 H14B 109.5 . .
C15 C14 H14C 109.5 . .
C14 C15 Ru1 126.0(5) . .
C16 C15 Ru1 71.0(3) . .
C16 C15 C14 122.3(7) . .
C16 C15 C20 119.0(6) . .
C20 C15 Ru1 71.0(3) . .
C20 C15 C14 118.6(7) . .
Ru1 C16 H16 130.8 . .
C15 C16 Ru1 72.0(3) . .
C15 C16 H16 119.4 . .
C15 C16 C17 121.3(5) . .
C17 C16 Ru1 70.6(3) . .
C17 C16 H16 119.4 . .
Ru1 C17 H17 129.8 . .
C16 C17 Ru1 71.9(4) . .
C16 C17 H17 119.1 . .
C16 C17 C18 121.8(6) . .
C18 C17 Ru1 71.8(3) . .
C18 C17 H17 119.1 . .
C17 C18 Ru1 69.4(3) . .
C17 C18 C21 125.3(7) . .
C19 C18 Ru1 70.8(3) . .
C19 C18 C17 115.3(6) . .
C19 C18 C21 119.5(6) . .
C21 C18 Ru1 128.7(4) . .
Ru1 C19 H19 131.6 . .
C18 C19 Ru1 71.5(3) . .
C18 C19 H19 118.5 . .
C20 C19 Ru1 71.6(3) . .
C20 C19 C18 123.0(5) . .
C20 C19 H19 118.5 . .
Ru1 C20 H20 130.2 . .
C15 C20 Ru1 71.0(3) . .
C15 C20 H20 120.2 . .
C19 C20 Ru1 71.1(3) . .
C19 C20 C15 119.6(6) . .
C19 C20 H20 120.2 . .
C18 C21 H21 103.8 . .
C22 C21 C18 115.8(9) . .
C22 C21 H21 103.8 . .
C22 C21 C23 116.6(8) . .
C23 C21 C18 111.0(7) . .
C23 C21 H21 103.8 . .
C21 C22 H22A 109.5 . .
C21 C22 H22B 109.5 . .
C21 C22 H22C 109.5 . .
H22A C22 H22B 109.5 . .
H22A C22 H22C 109.5 . .
H22B C22 H22C 109.5 . .
C21 C23 H23A 109.5 . .
C21 C23 H23B 109.5 . .
C21 C23 H23C 109.5 . .
H23A C23 H23B 109.5 . .
H23A C23 H23C 109.5 . .
H23B C23 H23C 109.5 . .
C4 O1 H1A 109.5 . .

loop_
_geom_bond_atom_site_label_1
_geom_bond_atom_site_label_2
_geom_bond_distance
_geom_bond_site_symmetry_2
Ru1 N1 2.114(4) .
Ru1 N11 2.139(3) .
Ru1 Cl1 2.4056(10) .
Ru1 C15 2.193(5) .
Ru1 C16 2.180(5) .
Ru1 C17 2.163(5) .
Ru1 C18 2.195(5) .
Ru1 C19 2.187(5) .
Ru1 C20 2.193(4) .
N1 C1 1.328(5) .
N1 C2 1.364(6) .
N2 N3 1.350(6) .
N2 C1 1.316(6) .
N2 C3 1.465(6) .
N3 C2 1.308(6) .
N11 C11 1.323(5) .
N11 C12 1.349(6) .
N12 N13 1.355(5) .
N12 C12 1.316(6) .
N13 C11 1.318(5) .
N13 C13 1.466(5) .
F1 C6 1.344(6) .
F2 C8 1.365(6) .
C1 H1 0.9300 .
C2 H2 0.9300 .
C3 H3A 0.9700 .
C3 H3B 0.9700 .
C3 C4 1.525(6) .
C4 C5 1.538(5) .
C4 C13 1.533(6) 2_766
C4 O1 1.422(6) .
C6 C7 1.390(7) .
C6 C5 1.377(7) .
C7 H7 0.9300 .
C7 C8 1.361(9) .
C8 C9 1.350(9) .
C9 H9 0.9300 .
C9 C10 1.393(7) .
C10 H10 0.9300 .
C10 C5 1.382(7) .
C11 H11 0.9300 .
C12 H12 0.9300 .
C13 H13A 0.9700 .
C13 H13B 0.9700 .
C14 H14A 0.9600 .
C14 H14B 0.9600 .
C14 H14C 0.9600 .
C14 C15 1.525(11) .
C15 C16 1.384(11) .
C15 C20 1.429(7) .
C16 H16 0.9300 .
C16 C17 1.396(11) .
C17 H17 0.9300 .
C17 C18 1.448(9) .
C18 C19 1.417(7) .
C18 C21 1.515(10) .
C19 H19 0.9300 .
C19 C20 1.400(7) .
C20 H20 0.9300 .
C21 H21 0.9800 .
C21 C22 1.416(13) .
C21 C23 1.465(10) .
C22 H22A 0.9600 .
C22 H22B 0.9600 .
C22 H22C 0.9600 .
C23 H23A 0.9600 .
C23 H23B 0.9600 .
C23 H23C 0.9600 .
O1 H1A 0.8200 .

loop_
_geom_torsion_atom_site_label_1
_geom_torsion_atom_site_label_2
_geom_torsion_atom_site_label_3
_geom_torsion_atom_site_label_4
_geom_torsion
_geom_torsion_site_symmetry_1
_geom_torsion_site_symmetry_4
Ru1 N1 C1 N2 -174.7(3) . .
Ru1 N1 C2 N3 174.9(4) . .
Ru1 N11 C11 N13 -179.2(3) . .
Ru1 N11 C12 N12 179.6(3) . .
Ru1 C15 C16 C17 52.7(5) . .
Ru1 C15 C20 C19 -53.9(4) . .
Ru1 C16 C17 C18 53.9(5) . .
Ru1 C17 C18 C19 55.6(4) . .
Ru1 C17 C18 C21 -123.5(6) . .
Ru1 C18 C19 C20 52.1(4) . .
Ru1 C18 C21 C22 -58.1(13) . .
Ru1 C18 C21 C23 166.0(7) . .
Ru1 C19 C20 C15 53.8(4) . .
N2 N3 C2 N1 -0.1(6) . .
N2 C3 C4 C5 -58.7(5) . .
N2 C3 C4 C13 -178.6(4) . 2_766
N2 C3 C4 O1 59.5(5) . .
N3 N2 C1 N1 -0.3(6) . .
N3 N2 C3 C4 84.7(6) . .
N12 N13 C11 N11 -0.9(5) . .
N12 N13 C13 C4 93.8(5) . 2_766
N13 N12 C12 N11 -0.2(6) . .
F1 C6 C7 C8 -179.4(5) . .
F1 C6 C5 C4 -0.3(7) . .
F1 C6 C5 C10 179.3(5) . .
F2 C8 C9 C10 179.2(5) . .
C1 N1 C2 N3 0.0(6) . .
C1 N2 N3 C2 0.2(6) . .
C1 N2 C3 C4 -93.6(5) . .
C2 N1 C1 N2 0.2(5) . .
C3 N2 N3 C2 -178.4(4) . .
C3 N2 C1 N1 178.3(4) . .
C3 C4 C5 C6 -58.3(6) . .
C3 C4 C5 C10 122.1(5) . .
C6 C7 C8 F2 -179.9(5) . .
C6 C7 C8 C9 0.0(9) . .
C7 C6 C5 C4 179.4(5) . .
C7 C6 C5 C10 -0.9(7) . .
C7 C8 C9 C10 -0.8(9) . .
C8 C9 C10 C5 0.7(8) . .
C9 C10 C5 C4 179.8(5) . .
C9 C10 C5 C6 0.1(7) . .
C5 C6 C7 C8 0.9(8) . .
C11 N11 C12 N12 -0.4(6) . .
C11 N13 C13 C4 -91.2(6) . 2_766
C12 N11 C11 N13 0.8(5) . .
C12 N12 N13 C11 0.7(5) . .
C12 N12 N13 C13 176.6(4) . .
C13 N13 C11 N11 -176.4(4) . .
C13 C4 C5 C6 63.3(5) 2_766 .
C13 C4 C5 C10 -116.4(5) 2_766 .
C14 C15 C16 Ru1 121.1(6) . .
C14 C15 C16 C17 173.9(6) . .
C14 C15 C20 Ru1 -121.3(6) . .
C14 C15 C20 C19 -175.2(5) . .
C15 C16 C17 Ru1 -53.4(5) . .
C15 C16 C17 C18 0.5(9) . .
C16 C15 C20 Ru1 54.3(5) . .
C16 C15 C20 C19 0.4(8) . .
C16 C17 C18 Ru1 -53.9(5) . .
C16 C17 C18 C19 1.6(8) . .
C16 C17 C18 C21 -177.4(6) . .
C17 C18 C19 Ru1 -54.8(4) . .
C17 C18 C19 C20 -2.8(7) . .
C17 C18 C21 C22 32.7(13) . .
C17 C18 C21 C23 -103.2(9) . .
C18 C19 C20 Ru1 -52.0(4) . .
C18 C19 C20 C15 1.8(8) . .
C19 C18 C21 C22 -146.3(11) . .
C19 C18 C21 C23 77.8(10) . .
C20 C15 C16 Ru1 -54.3(5) . .
C20 C15 C16 C17 -1.5(9) . .
C21 C18 C19 Ru1 124.3(5) . .
C21 C18 C19 C20 176.3(5) . .
O1 C4 C5 C6 -178.5(4) . .
O1 C4 C5 C10 1.8(6) . .

loop_
_smtbx_masks_void_nr
_smtbx_masks_void_average_x
_smtbx_masks_void_average_y
_smtbx_masks_void_average_z
_smtbx_masks_void_volume
_smtbx_masks_void_count_electrons
_smtbx_masks_void_content
1 0.500 0.014 0.500 188.4 61.3
;
;
